data_4114997
loop_
_publ_author_name
'Song Jin'
'Jennifer Adamchuk'
'Bosong Xiang'
'Francis J. DiSalvo'

_publ_contact_author
; 
Prof. Francis J. DiSalvo 
Department of Chemistry and Chemical Biology 
Cornell University 
Ithaca, NY 14853, USA 
;
_publ_contact_author_email fjd3@cornell.edu
_publ_contact_author_fax 607-255-4137
_publ_contact_author_phone 607-255-7238
_publ_section_title
;
 The Dean-Evans Relation in 31P NMR Spectroscopy and Its Application to
 the Chemistry of Octahedral Tungsten Sulfide Clusters
;
_journal_name_full 'Journal of the American Chemical Society'
_journal_page_first 9229
_journal_page_last 9240
_journal_paper_doi 10.1021/ja0257873
_journal_volume 124
_journal_year 2002
_chemical_formula_moiety 'W6 S8 (PEt3)3(PCy3)3'
_chemical_formula_sum 'C84 H156 P6 S8 W6'
_chemical_formula_weight 2711.49
_chemical_name_common 'Tungsten sulfide cluster with mixed'
_chemical_name_systematic
; 
octakis(mu!3$-sulfido)-mer-tris(triethylphosphine) 
-tris(tricyclohexylphosphine)-hexa-tungsten 
;
_space_group_IT_number 2
_symmetry_cell_setting triclinic
_symmetry_space_group_name_Hall '-P 1'
_symmetry_space_group_name_H-M 'P -1'
_atom_sites_solution_hydrogens geom
_atom_sites_solution_primary direct
_atom_sites_solution_secondary difmap
_audit_creation_method SHELXL
_cell_angle_alpha 88.980(2)
_cell_angle_beta 74.256(2)
_cell_angle_gamma 78.297(2)
_cell_formula_units_Z 2
_cell_length_a 15.0562(10)
_cell_length_b 16.2762(10)
_cell_length_c 20.4880(13)
_cell_measurement_temperature 446(2)
_cell_volume 4728.2(5)
_computing_cell_refinement 'Bruker SAINT'
_computing_data_collection 'BRUKER SMART'
_computing_data_reduction SHELXTL
_computing_molecular_graphics SHELXTL
_computing_publication_material SHELXTL
_computing_structure_refinement 'SHELXL-93 (Sheldrick, 1993)'
_computing_structure_solution 'SHELXS-86 (Sheldrick, 1990)'
_diffrn_ambient_temperature 446(2)
_diffrn_measurement_device 'Bruker SMART CCD'
_diffrn_measurement_method '\w scans'
_diffrn_radiation_monochromator graphite
_diffrn_radiation_source 'fine-focus sealed tube'
_diffrn_radiation_type MoK\a
_diffrn_radiation_wavelength 0.71073
_diffrn_reflns_av_R_equivalents 0.0660
_diffrn_reflns_av_sigmaI/netI 0.1126
_diffrn_reflns_limit_h_max 14
_diffrn_reflns_limit_h_min -18
_diffrn_reflns_limit_k_max 20
_diffrn_reflns_limit_k_min -20
_diffrn_reflns_limit_l_max 25
_diffrn_reflns_limit_l_min -25
_diffrn_reflns_number 41218
_diffrn_reflns_theta_max 26.43
_diffrn_reflns_theta_min 1.03
_diffrn_standards_decay_% 0
_exptl_absorpt_coefficient_mu 7.588
_exptl_absorpt_correction_T_max 1
_exptl_absorpt_correction_T_min 0.492930
_exptl_absorpt_correction_type empirical
_exptl_crystal_colour 'brown red'
_exptl_crystal_density_diffrn 1.905
_exptl_crystal_density_meas ?
_exptl_crystal_description block
_exptl_crystal_F_000 2644
_exptl_crystal_size_max 0.15
_exptl_crystal_size_mid 0.1
_exptl_crystal_size_min 0.1
_refine_diff_density_max 1.994
_refine_diff_density_min -1.423
_refine_diff_density_rms 0.228
_refine_ls_extinction_method none
_refine_ls_goodness_of_fit_all 0.967
_refine_ls_goodness_of_fit_obs 1.064
_refine_ls_hydrogen_treatment noref
_refine_ls_matrix_type full
_refine_ls_number_parameters 877
_refine_ls_number_reflns 19023
_refine_ls_number_restraints 0
_refine_ls_restrained_S_all 1.104
_refine_ls_restrained_S_obs 1.064
_refine_ls_R_factor_all 0.1227
_refine_ls_R_factor_obs 0.0498
_refine_ls_shift/esd_max 0.017
_refine_ls_shift/esd_mean 0.000
_refine_ls_structure_factor_coef Fsqd
_refine_ls_weighting_details 'w=1/[\s^2^(Fo^2^)+(0.0298P)^2^+0.0000P] where P=(Fo^2^+2Fc^2^)/3'
_refine_ls_weighting_scheme calc
_refine_ls_wR_factor_all 0.1122
_refine_ls_wR_factor_obs 0.0780
_reflns_number_observed 10285
_reflns_number_total 19029
_reflns_observed_criterion >2sigma(I)
_cod_data_source_file ja0257873_s2_4.cif
_cod_data_source_block final
_cod_depositor_comments
;
The following automatic conversions were performed:

'_exptl_crystal_density_meas' value 'NOT MEASURED' was changed to '?'
- the value is perceived as not measured.

Automatic conversion script
Id: cif_fix_values 3008 2015-01-20 13:52:24Z robertas 

The following automatic conversions were performed:

'_refine_ls_weighting_scheme' value 'calc
w=1/[\s^2^(Fo^2^)+(0.0298P)^2^+0.0000P] where P=(Fo^2^+2Fc^2^)/3' was
changed to 'calc'. New tag '_refine_ls_weighting_details' was
created. The value of the new tag was set to
'w=1/[\s^2^(Fo^2^)+(0.0298P)^2^+0.0000P] where P=(Fo^2^+2Fc^2^)/3'.

Automatic conversion script
Id: cif_fix_values 3143 2015-03-26 13:38:13Z robertas 
;
_cod_database_code 4114997

loop_
_symmetry_equiv_pos_as_xyz
'x, y, z'
'-x, -y, -z'

loop_
_atom_site_aniso_label
_atom_site_aniso_U_11
_atom_site_aniso_U_22
_atom_site_aniso_U_33
_atom_site_aniso_U_23
_atom_site_aniso_U_13
_atom_site_aniso_U_12
W1 0.0173(3) 0.0151(2) 0.0159(3) -0.0001(2) -0.0044(2) -0.0037(2)
W2 0.0137(3) 0.0154(3) 0.0191(3) -0.0007(2) -0.0048(2) -0.0015(2)
W3 0.0129(3) 0.0141(2) 0.0172(3) -0.0012(2) -0.0025(2) -0.0017(2)
W4 0.0140(3) 0.0143(2) 0.0157(3) -0.0010(2) -0.0026(2) -0.0021(2)
W5 0.0151(3) 0.0130(2) 0.0174(3) -0.0003(2) -0.0042(2) -0.0026(2)
W6 0.0147(3) 0.0139(2) 0.0161(3) -0.0005(2) -0.0033(2) -0.0033(2)
S7 0.022(2) 0.0141(14) 0.020(2) 0.0023(13) -0.0083(14) -0.0006(13)
S8 0.025(2) 0.018(2) 0.017(2) -0.0046(13) -0.0026(14) -0.0032(14)
S9 0.026(2) 0.018(2) 0.027(2) 0.0039(14) -0.0105(15) -0.0048(14)
S10 0.022(2) 0.021(2) 0.021(2) -0.0016(13) -0.0069(14) -0.0048(14)
S11 0.022(2) 0.020(2) 0.023(2) -0.0001(13) -0.0027(14) -0.0056(14)
S12 0.018(2) 0.024(2) 0.018(2) 0.0005(13) -0.0021(13) -0.0079(14)
S13 0.024(2) 0.021(2) 0.020(2) -0.0038(13) -0.0065(14) -0.0025(14)
S14 0.021(2) 0.022(2) 0.024(2) 0.0022(14) -0.0093(14) -0.0063(14)
P1 0.031(2) 0.030(2) 0.018(2) 0.0026(14) -0.0075(15) -0.012(2)
P2 0.024(2) 0.046(2) 0.056(3) -0.024(2) -0.017(2) 0.011(2)
P3 0.020(2) 0.023(2) 0.027(2) -0.0004(15) -0.0027(15) -0.0017(15)
P4 0.022(2) 0.026(2) 0.021(2) -0.0001(14) -0.0055(14) -0.0063(15)
P5 0.018(2) 0.018(2) 0.024(2) -0.0002(14) -0.0060(14) -0.0046(14)
P6 0.020(2) 0.017(2) 0.020(2) 0.0007(13) -0.0012(14) -0.0048(14)
C11 0.063(11) 0.060(10) 0.021(7) -0.002(7) 0.004(7) -0.037(9)
C12 0.073(13) 0.092(13) 0.036(9) 0.007(9) -0.008(9) -0.035(11)
C13 0.072(11) 0.033(8) 0.030(8) 0.014(6) -0.021(8) -0.013(8)
C14 0.046(10) 0.032(8) 0.069(11) -0.003(8) -0.027(9) 0.021(7)
C15 0.048(9) 0.039(8) 0.029(7) -0.002(6) -0.017(7) -0.017(7)
C16 0.038(9) 0.076(11) 0.027(8) -0.006(8) -0.015(7) -0.002(8)
C21 0.034(10) 0.084(13) 0.046(10) -0.016(9) 0.017(8) 0.034(9)
C22 0.080(16) 0.091(15) 0.107(17) 0.000(13) -0.028(13) 0.002(12)
C23 0.054(13) 0.124(17) 0.082(14) 0.026(13) -0.034(11) 0.001(12)
C24 0.047(12) 0.046(10) 0.167(20) -0.050(12) -0.067(13) 0.026(9)
C25 0.041(12) 0.093(16) 0.263(33) 0.119(20) -0.002(16) 0.007(11)
C26 0.152(22) 0.122(18) 0.047(12) 0.015(13) -0.046(14) -0.011(16)
C31 0.020(7) 0.038(8) 0.050(9) -0.003(7) -0.014(7) 0.009(6)
C32 0.043(10) 0.035(8) 0.095(13) -0.016(9) -0.027(9) -0.002(8)
C33 0.030(8) 0.038(8) 0.032(8) -0.002(6) 0.010(6) -0.008(7)
C34 0.037(9) 0.054(9) 0.044(9) -0.005(7) -0.004(7) -0.008(7)
C35 0.025(8) 0.017(6) 0.055(9) 0.005(6) 0.011(7) 0.014(6)
C36 0.061(12) 0.029(8) 0.076(12) 0.003(8) -0.001(9) 0.014(8)
C401 0.107(15) 0.065(11) 0.020(8) -0.001(7) -0.015(9) -0.054(10)
C402 0.052(10) 0.042(8) 0.030(8) -0.016(7) -0.006(7) -0.007(7)
C403 0.410(43) 0.128(18) 0.039(11) 0.022(12) -0.076(19) -0.193(25)
C404 0.107(15) 0.036(9) 0.052(10) -0.017(8) -0.036(10) 0.003(9)
C405 0.078(12) 0.039(9) 0.054(10) -0.010(8) -0.031(9) -0.016(8)
C406 0.182(21) 0.031(9) 0.045(10) 0.006(8) -0.063(12) -0.027(11)
C407 0.020(7) 0.029(7) 0.029(7) 0.013(6) -0.007(6) -0.007(6)
C408 0.029(8) 0.034(7) 0.037(8) 0.013(6) -0.006(6) -0.010(6)
C409 0.041(9) 0.055(9) 0.040(8) 0.015(7) -0.005(7) -0.019(8)
C410 0.023(8) 0.081(12) 0.062(11) 0.041(10) -0.007(7) -0.009(8)
C411 0.029(9) 0.073(11) 0.055(10) 0.025(9) -0.001(7) -0.003(8)
C412 0.023(7) 0.041(8) 0.029(7) 0.001(6) -0.007(6) 0.003(6)
C413 0.041(9) 0.035(7) 0.015(6) 0.006(6) -0.009(6) 0.000(7)
C414 0.048(10) 0.061(10) 0.032(8) 0.017(7) -0.018(7) 0.001(8)
C415 0.053(10) 0.063(10) 0.032(8) 0.014(8) -0.017(8) 0.012(9)
C416 0.055(11) 0.097(14) 0.053(11) 0.031(10) -0.022(9) 0.045(10)
C417 0.033(9) 0.070(11) 0.045(9) 0.009(8) 0.002(7) 0.018(8)
C418 0.031(9) 0.094(13) 0.033(9) 0.026(9) -0.009(7) 0.004(9)
C501 0.028(8) 0.020(6) 0.044(8) -0.007(6) -0.015(6) -0.015(6)
C502 0.030(8) 0.029(7) 0.048(9) -0.004(7) -0.011(7) -0.005(6)
C503 0.050(10) 0.041(9) 0.070(11) -0.001(8) -0.038(9) 0.003(8)
C504 0.035(9) 0.057(10) 0.069(11) 0.006(9) -0.033(8) -0.004(8)
C505 0.041(10) 0.061(10) 0.043(9) 0.005(8) -0.030(8) -0.019(8)
C506 0.037(9) 0.016(6) 0.057(9) -0.007(6) -0.016(7) -0.006(6)
C507 0.026(8) 0.022(7) 0.033(7) -0.011(6) -0.002(6) -0.002(6)
C508 0.023(8) 0.053(9) 0.026(7) -0.016(7) -0.009(6) 0.019(7)
C509 0.045(10) 0.057(10) 0.052(10) -0.003(8) -0.010(8) 0.022(8)
C510 0.049(10) 0.059(10) 0.037(9) -0.017(8) 0.008(8) 0.014(8)
C511 0.044(9) 0.034(8) 0.039(8) -0.007(7) -0.002(7) -0.014(7)
C512 0.033(8) 0.040(8) 0.043(8) -0.014(7) -0.003(7) -0.016(7)
C513 0.029(7) 0.029(7) 0.025(7) 0.012(6) -0.012(6) -0.008(6)
C514 0.045(9) 0.026(7) 0.034(8) -0.004(6) -0.009(7) -0.013(7)
C515 0.054(10) 0.044(8) 0.037(8) 0.025(7) -0.009(7) -0.026(8)
C516 0.050(9) 0.026(7) 0.044(8) 0.013(6) -0.014(7) -0.024(7)
C517 0.036(8) 0.031(7) 0.020(6) 0.005(6) -0.005(6) -0.007(6)
C518 0.021(7) 0.023(6) 0.033(7) -0.005(6) -0.006(6) 0.001(6)
C601 0.040(8) 0.018(6) 0.026(7) -0.010(5) -0.002(6) -0.011(6)
C602 0.050(9) 0.020(6) 0.030(7) -0.007(6) -0.008(7) -0.017(6)
C603 0.078(12) 0.028(8) 0.048(9) -0.017(7) 0.007(9) -0.019(8)
C604 0.061(10) 0.026(7) 0.040(8) -0.001(6) -0.009(8) -0.015(7)
C605 0.032(7) 0.016(6) 0.017(6) -0.001(5) -0.002(5) 0.000(5)
C606 0.055(9) 0.028(7) 0.020(7) 0.004(6) 0.003(6) -0.018(7)
C607 0.021(7) 0.015(6) 0.032(7) 0.007(5) -0.005(6) -0.005(5)
C608 0.028(8) 0.030(7) 0.047(9) 0.004(7) -0.005(7) -0.007(6)
C609 0.044(10) 0.039(8) 0.063(11) 0.007(8) -0.021(8) 0.005(7)
C610 0.048(11) 0.059(10) 0.075(12) 0.018(9) -0.030(10) -0.007(9)
C611 0.072(12) 0.043(9) 0.043(9) 0.022(7) -0.026(8) -0.033(8)
C612 0.015(7) 0.038(7) 0.033(7) 0.005(6) -0.004(6) -0.009(6)
C613 0.034(8) 0.027(7) 0.019(6) 0.000(5) -0.001(6) -0.012(6)
C614 0.020(7) 0.037(8) 0.052(9) 0.004(7) -0.001(7) -0.016(6)
C615 0.029(9) 0.038(8) 0.068(11) 0.008(8) -0.008(8) 0.001(7)
C616 0.010(7) 0.057(10) 0.074(11) 0.010(9) 0.001(7) 0.004(7)
C617 0.051(10) 0.039(9) 0.068(11) 0.007(8) 0.013(8) -0.021(8)
C618 0.031(8) 0.033(7) 0.050(9) 0.006(7) -0.005(7) -0.014(7)

loop_
_atom_site_label
_atom_site_type_symbol
_atom_site_fract_x
_atom_site_fract_y
_atom_site_fract_z
_atom_site_U_iso_or_equiv
_atom_site_thermal_displace_type
_atom_site_occupancy
_atom_site_calc_flag
_atom_site_refinement_flags
W1 W 0.20217(3) 0.27256(3) 0.08935(2) 0.01604(12) Uani 1 d .
W2 W 0.05573(3) 0.31520(3) 0.19879(2) 0.01622(12) Uani 1 d .
W3 W 0.31333(3) 0.21497(3) 0.16864(2) 0.01521(12) Uani 1 d .
W4 W 0.16763(3) 0.25763(3) 0.27925(2) 0.01507(12) Uani 1 d .
W5 W 0.21358(3) 0.37338(3) 0.18791(2) 0.01526(12) Uani 1 d .
W6 W 0.15493(3) 0.15697(3) 0.18103(2) 0.01503(12) Uani 1 d .
S7 S 0.2616(2) 0.1152(2) 0.25304(15) 0.0189(7) Uani 1 d .
S8 S 0.2907(2) 0.1279(2) 0.08082(14) 0.0205(7) Uani 1 d .
S9 S 0.1090(2) 0.4154(2) 0.1144(2) 0.0231(7) Uani 1 d .
S10 S 0.3136(2) 0.3107(2) 0.25953(15) 0.0211(7) Uani 1 d .
S11 S 0.3457(2) 0.3243(2) 0.0876(2) 0.0224(7) Uani 1 d .
S12 S 0.0237(2) 0.2076(2) 0.28070(14) 0.0200(7) Uani 1 d .
S13 S 0.0751(2) 0.4012(2) 0.28800(15) 0.0217(7) Uani 1 d .
S14 S 0.0578(2) 0.2185(2) 0.1074(2) 0.0215(7) Uani 1 d .
P1 P 0.2189(2) 0.2765(2) -0.0371(2) 0.0253(8) Uani 1 d .
P2 P -0.1136(3) 0.3910(2) 0.2158(2) 0.0429(10) Uani 1 d .
P3 P 0.4819(2) 0.1340(2) 0.1453(2) 0.0241(8) Uani 1 d .
P4 P 0.1577(2) 0.2416(2) 0.4071(2) 0.0230(7) Uani 1 d .
P5 P 0.2615(2) 0.5181(2) 0.1875(2) 0.0197(7) Uani 1 d .
P6 P 0.1001(2) 0.0142(2) 0.18295(15) 0.0195(7) Uani 1 d .
C11 C 0.3389(10) 0.2745(8) -0.0917(6) 0.048(4) Uani 1 d .
H11A H 0.3824(10) 0.2324(8) -0.0754(6) 0.057 Uiso 1 calc R
H11B H 0.3416(10) 0.2563(8) -0.1372(6) 0.057 Uiso 1 calc R
C12 C 0.3720(11) 0.3513(10) -0.0963(7) 0.066(5) Uani 1 d .
H12A H 0.4349(11) 0.3426(10) -0.1260(7) 0.099 Uiso 1 calc R
H12B H 0.3722(11) 0.3695(10) -0.0520(7) 0.099 Uiso 1 calc R
H12C H 0.3313(11) 0.3935(10) -0.1140(7) 0.099 Uiso 1 calc R
C13 C 0.1458(10) 0.3671(8) -0.0655(7) 0.043(4) Uani 1 d .
H13A H 0.1588(10) 0.4182(8) -0.0500(7) 0.052 Uiso 1 calc R
H13B H 0.1639(10) 0.3657(8) -0.1147(7) 0.052 Uiso 1 calc R
C14 C 0.0408(10) 0.3702(8) -0.0405(8) 0.051(4) Uani 1 d .
H14A H 0.0074(10) 0.4189(8) -0.0573(8) 0.077 Uiso 1 calc R
H14B H 0.0216(10) 0.3731(8) 0.0082(8) 0.077 Uiso 1 calc R
H14C H 0.0268(10) 0.3206(8) -0.0566(8) 0.077 Uiso 1 calc R
C15 C 0.1895(10) 0.1833(8) -0.0689(6) 0.036(3) Uani 1 d .
H15A H 0.2337(10) 0.1343(8) -0.0611(6) 0.043 Uiso 1 calc R
H15B H 0.1273(10) 0.1785(8) -0.0416(6) 0.043 Uiso 1 calc R
C16 C 0.1901(9) 0.1799(9) -0.1424(6) 0.047(4) Uani 1 d .
H16A H 0.1737(9) 0.1285(9) -0.1525(6) 0.071 Uiso 1 calc R
H16B H 0.2518(9) 0.1823(9) -0.1705(6) 0.071 Uiso 1 calc R
H16C H 0.1450(9) 0.2267(9) -0.1509(6) 0.071 Uiso 1 calc R
C21 C -0.1281(10) 0.5071(9) 0.2394(8) 0.067(5) Uani 1 d .
H21A H -0.1009(10) 0.5104(9) 0.2769(8) 0.080 Uiso 1 calc R
H21B H -0.0914(10) 0.5326(9) 0.2011(8) 0.080 Uiso 1 calc R
C22 C -0.2248(12) 0.5580(11) 0.2588(10) 0.095(7) Uani 1 d .
H22A H -0.2231(12) 0.6147(11) 0.2695(10) 0.143 Uiso 1 calc R
H22B H -0.2619(12) 0.5350(11) 0.2978(10) 0.143 Uiso 1 calc R
H22C H -0.2524(12) 0.5573(11) 0.2218(10) 0.143 Uiso 1 calc R
C23 C -0.1506(12) 0.4114(12) 0.1332(9) 0.087(6) Uani 1 d .
H23A H -0.2050(12) 0.4574(12) 0.1405(9) 0.104 Uiso 1 calc R
H23B H -0.0995(12) 0.4263(12) 0.0979(9) 0.104 Uiso 1 calc R
C24 C -0.1749(11) 0.3308(9) 0.1120(10) 0.084(7) Uani 1 d .
H24A H -0.1937(11) 0.3393(9) 0.0708(10) 0.126 Uiso 1 calc R
H24B H -0.2256(11) 0.3167(9) 0.1472(10) 0.126 Uiso 1 calc R
H24C H -0.1206(11) 0.2858(9) 0.1047(10) 0.126 Uiso 1 calc R
C25 C -0.2061(12) 0.3522(12) 0.2650(13) 0.145(13) Uani 1 d .
H25A H -0.2647(12) 0.3825(12) 0.2575(13) 0.174 Uiso 1 calc R
H25B H -0.1986(12) 0.2934(12) 0.2529(13) 0.174 Uiso 1 calc R
C26 C -0.2093(15) 0.3620(13) 0.3407(9) 0.106(8) Uani 1 d .
H26A H -0.2612(15) 0.3402(13) 0.3684(9) 0.159 Uiso 1 calc R
H26B H -0.2174(15) 0.4203(13) 0.3526(9) 0.159 Uiso 1 calc R
H26C H -0.1514(15) 0.3315(13) 0.3480(9) 0.159 Uiso 1 calc R
C31 C 0.5461(9) 0.1465(8) 0.2082(7) 0.037(3) Uani 1 d .
H31A H 0.5061(9) 0.1413(8) 0.2533(7) 0.045 Uiso 1 calc R
H31B H 0.6017(9) 0.1017(8) 0.2005(7) 0.045 Uiso 1 calc R
C32 C 0.5755(10) 0.2295(8) 0.2045(8) 0.057(5) Uani 1 d .
H32A H 0.6085(10) 0.2332(8) 0.2381(8) 0.085 Uiso 1 calc R
H32B H 0.5206(10) 0.2740(8) 0.2130(8) 0.085 Uiso 1 calc R
H32C H 0.6161(10) 0.2345(8) 0.1602(8) 0.085 Uiso 1 calc R
C33 C 0.5630(9) 0.1485(8) 0.0635(6) 0.037(3) Uani 1 d .
H33A H 0.5670(9) 0.2073(8) 0.0604(6) 0.044 Uiso 1 calc R
H33B H 0.6253(9) 0.1163(8) 0.0620(6) 0.044 Uiso 1 calc R
C34 C 0.5355(9) 0.1230(8) 0.0036(7) 0.046(4) Uani 1 d .
H34A H 0.5811(9) 0.1324(8) -0.0372(7) 0.069 Uiso 1 calc R
H34B H 0.4746(9) 0.1556(8) 0.0039(7) 0.069 Uiso 1 calc R
H34C H 0.5330(9) 0.0645(8) 0.0055(7) 0.069 Uiso 1 calc R
C35 C 0.4886(8) 0.0208(7) 0.1461(7) 0.039(4) Uani 1 d .
H35A H 0.4593(8) 0.0069(7) 0.1921(7) 0.047 Uiso 1 calc R
H35B H 0.4506(8) 0.0075(7) 0.1179(7) 0.047 Uiso 1 calc R
C36 C 0.5849(10) -0.0366(8) 0.1227(8) 0.062(5) Uani 1 d .
H36A H 0.5782(10) -0.0941(8) 0.1256(8) 0.093 Uiso 1 calc R
H36B H 0.6232(10) -0.0264(8) 0.1510(8) 0.093 Uiso 1 calc R
H36C H 0.6144(10) -0.0257(8) 0.0765(8) 0.093 Uiso 1 calc R
C401 C 0.1771(13) 0.3334(9) 0.4500(7) 0.059(5) Uani 1 d .
C40X H 0.2461(13) 0.3179(9) 0.4370(7) 0.071 Uiso 1 calc R
C402 C 0.1634(10) 0.3322(8) 0.5254(6) 0.042(4) Uani 1 d .
H40A H 0.0974(10) 0.3338(8) 0.5474(6) 0.051 Uiso 1 calc R
H40B H 0.1992(10) 0.2795(8) 0.5359(6) 0.051 Uiso 1 calc R
C403 C 0.1924(20) 0.4028(12) 0.5547(9) 0.169(14) Uani 1 d .
H40C H 0.1569(20) 0.4107(12) 0.6021(9) 0.203 Uiso 1 calc R
H40D H 0.2583(20) 0.3844(12) 0.5535(9) 0.203 Uiso 1 calc R
C404 C 0.1826(13) 0.4796(8) 0.5264(7) 0.065(5) Uani 1 d .
H40E H 0.2279(13) 0.5084(8) 0.5368(7) 0.078 Uiso 1 calc R
H40F H 0.1202(13) 0.5117(8) 0.5487(7) 0.078 Uiso 1 calc R
C405 C 0.1949(11) 0.4814(8) 0.4528(7) 0.053(4) Uani 1 d .
H40G H 0.2603(11) 0.4829(8) 0.4308(7) 0.064 Uiso 1 calc R
H40H H 0.1568(11) 0.5334(8) 0.4433(7) 0.064 Uiso 1 calc R
C406 C 0.1705(14) 0.4115(8) 0.4212(8) 0.079(6) Uani 1 d .
H40I H 0.1061(14) 0.4298(8) 0.4187(8) 0.094 Uiso 1 calc R
H40X H 0.2104(14) 0.4034(8) 0.3749(8) 0.094 Uiso 1 calc R
C407 C 0.0463(8) 0.2174(7) 0.4614(6) 0.026(3) Uani 1 d .
H40J H 0.0503(8) 0.2154(7) 0.5083(6) 0.031 Uiso 1 calc R
C408 C 0.0314(8) 0.1323(7) 0.4418(6) 0.033(3) Uani 1 d .
H40K H 0.0327(8) 0.1314(7) 0.3943(6) 0.040 Uiso 1 calc R
H40L H 0.0830(8) 0.0889(7) 0.4476(6) 0.040 Uiso 1 calc R
C409 C -0.0604(9) 0.1132(8) 0.4836(7) 0.045(4) Uani 1 d .
H40M H -0.0587(9) 0.1068(8) 0.5304(7) 0.054 Uiso 1 calc R
H40N H -0.0687(9) 0.0605(8) 0.4671(7) 0.054 Uiso 1 calc R
C410 C -0.1439(9) 0.1829(9) 0.4803(8) 0.057(5) Uani 1 d .
H41A H -0.1502(9) 0.1844(9) 0.4344(8) 0.068 Uiso 1 calc R
H41B H -0.2013(9) 0.1704(9) 0.5101(8) 0.068 Uiso 1 calc R
C411 C -0.1328(9) 0.2677(9) 0.5006(7) 0.056(5) Uani 1 d .
H41C H -0.1352(9) 0.2691(9) 0.5483(7) 0.067 Uiso 1 calc R
H41D H -0.1844(9) 0.3104(9) 0.4939(7) 0.067 Uiso 1 calc R
C412 C -0.0391(8) 0.2868(7) 0.4586(6) 0.032(3) Uani 1 d .
H41E H -0.0313(8) 0.3396(7) 0.4752(6) 0.039 Uiso 1 calc R
H41F H -0.0408(8) 0.2933(7) 0.4117(6) 0.039 Uiso 1 calc R
C413 C 0.2454(9) 0.1490(7) 0.4210(6) 0.031(3) Uani 1 d .
H41G H 0.2374(9) 0.1033(7) 0.3940(6) 0.038 Uiso 1 calc R
C414 C 0.2349(10) 0.1140(8) 0.4930(6) 0.048(4) Uani 1 d .
H41H H 0.2494(10) 0.1529(8) 0.5219(6) 0.057 Uiso 1 calc R
H41I H 0.1704(10) 0.1080(8) 0.5126(6) 0.057 Uiso 1 calc R
C415 C 0.3007(10) 0.0300(9) 0.4891(7) 0.052(4) Uani 1 d .
H41J H 0.2948(10) 0.0101(9) 0.5347(7) 0.062 Uiso 1 calc R
H41K H 0.2816(10) -0.0098(9) 0.4638(7) 0.062 Uiso 1 calc R
C416 C 0.4024(11) 0.0322(10) 0.4561(8) 0.076(6) Uani 1 d .
H41L H 0.4402(11) -0.0242(10) 0.4526(8) 0.092 Uiso 1 calc R
H41M H 0.4243(11) 0.0665(10) 0.4842(8) 0.092 Uiso 1 calc R
C417 C 0.4158(10) 0.0682(9) 0.3846(7) 0.056(4) Uani 1 d .
H41N H 0.4016(10) 0.0307(9) 0.3544(7) 0.067 Uiso 1 calc R
H41O H 0.4807(10) 0.0741(9) 0.3661(7) 0.067 Uiso 1 calc R
C418 C 0.3480(9) 0.1555(10) 0.3909(7) 0.056(5) Uani 1 d .
H41P H 0.3647(9) 0.1933(10) 0.4196(7) 0.067 Uiso 1 calc R
H41Q H 0.3554(9) 0.1791(10) 0.3464(7) 0.067 Uiso 1 calc R
C501 C 0.3489(8) 0.5165(7) 0.2369(6) 0.028(3) Uani 1 d .
H50A H 0.3272(8) 0.4849(7) 0.2773(6) 0.033 Uiso 1 calc R
C502 C 0.4478(9) 0.4665(7) 0.2003(7) 0.036(3) Uani 1 d .
H50B H 0.4421(9) 0.4150(7) 0.1801(7) 0.043 Uiso 1 calc R
H50C H 0.4779(9) 0.4992(7) 0.1641(7) 0.043 Uiso 1 calc R
C503 C 0.5087(10) 0.4452(8) 0.2490(8) 0.051(4) Uani 1 d .
H50D H 0.4809(10) 0.4091(8) 0.2834(8) 0.061 Uiso 1 calc R
H50E H 0.5709(10) 0.4148(8) 0.2243(8) 0.061 Uiso 1 calc R
C504 C 0.5175(10) 0.5239(9) 0.2827(8) 0.051(4) Uani 1 d .
H50F H 0.5543(10) 0.5553(9) 0.2489(8) 0.061 Uiso 1 calc R
H50G H 0.5511(10) 0.5082(9) 0.3167(8) 0.061 Uiso 1 calc R
C505 C 0.4224(9) 0.5798(9) 0.3160(7) 0.043(4) Uani 1 d .
H50H H 0.4316(9) 0.6315(9) 0.3335(7) 0.052 Uiso 1 calc R
H50I H 0.3883(9) 0.5515(9) 0.3538(7) 0.052 Uiso 1 calc R
C506 C 0.3651(9) 0.5998(7) 0.2646(7) 0.036(3) Uani 1 d .
H50J H 0.3985(9) 0.6292(7) 0.2274(7) 0.043 Uiso 1 calc R
H50K H 0.3048(9) 0.6361(7) 0.2861(7) 0.043 Uiso 1 calc R
C507 C 0.1666(8) 0.6103(7) 0.2255(6) 0.029(3) Uani 1 d .
H50L H 0.1948(8) 0.6601(7) 0.2183(6) 0.035 Uiso 1 calc R
C508 C 0.0881(8) 0.6240(8) 0.1923(6) 0.037(3) Uani 1 d .
H50M H 0.0601(8) 0.5747(8) 0.1971(6) 0.045 Uiso 1 calc R
H50N H 0.1132(8) 0.6315(8) 0.1442(6) 0.045 Uiso 1 calc R
C509 C 0.0134(10) 0.6998(9) 0.2232(7) 0.057(4) Uani 1 d .
H50O H -0.0378(10) 0.7045(9) 0.2021(7) 0.068 Uiso 1 calc R
H50P H 0.0400(10) 0.7496(9) 0.2128(7) 0.068 Uiso 1 calc R
C510 C -0.0265(10) 0.6979(9) 0.2994(7) 0.056(4) Uani 1 d .
H51A H -0.0608(10) 0.6528(9) 0.3104(7) 0.067 Uiso 1 calc R
H51B H -0.0697(10) 0.7506(9) 0.3166(7) 0.067 Uiso 1 calc R
C511 C 0.0551(9) 0.6841(8) 0.3318(7) 0.040(4) Uani 1 d .
H51C H 0.0311(9) 0.6797(8) 0.3804(7) 0.048 Uiso 1 calc R
H51D H 0.0856(9) 0.7318(8) 0.3239(7) 0.048 Uiso 1 calc R
C512 C 0.1276(9) 0.6034(8) 0.3018(6) 0.039(3) Uani 1 d .
H51E H 0.1787(9) 0.5953(8) 0.3232(6) 0.046 Uiso 1 calc R
H51F H 0.0978(9) 0.5553(8) 0.3108(6) 0.046 Uiso 1 calc R
C513 C 0.3229(8) 0.5516(7) 0.1009(6) 0.027(3) Uani 1 d .
H51G H 0.3852(8) 0.5141(7) 0.0884(6) 0.032 Uiso 1 calc R
C514 C 0.3428(9) 0.6396(7) 0.0998(6) 0.035(3) Uani 1 d .
H51H H 0.3709(9) 0.6471(7) 0.1360(6) 0.042 Uiso 1 calc R
H51I H 0.2840(9) 0.6805(7) 0.1075(6) 0.042 Uiso 1 calc R
C515 C 0.4090(10) 0.6542(8) 0.0320(6) 0.044(4) Uani 1 d .
H51J H 0.4189(10) 0.7112(8) 0.0319(6) 0.053 Uiso 1 calc R
H51K H 0.4696(10) 0.6163(8) 0.0261(6) 0.053 Uiso 1 calc R
C516 C 0.3696(9) 0.6400(7) -0.0261(6) 0.037(3) Uani 1 d .
H51L H 0.4156(9) 0.6448(7) -0.0688(6) 0.045 Uiso 1 calc R
H51M H 0.3133(9) 0.6826(7) -0.0237(6) 0.045 Uiso 1 calc R
C517 C 0.3455(9) 0.5528(7) -0.0232(6) 0.030(3) Uani 1 d .
H51N H 0.3156(9) 0.5464(7) -0.0587(6) 0.036 Uiso 1 calc R
H51O H 0.4033(9) 0.5104(7) -0.0318(6) 0.036 Uiso 1 calc R
C518 C 0.2801(8) 0.5387(7) 0.0453(6) 0.027(3) Uani 1 d .
H51P H 0.2200(8) 0.5776(7) 0.0523(6) 0.032 Uiso 1 calc R
H51Q H 0.2689(8) 0.4820(7) 0.0459(6) 0.032 Uiso 1 calc R
C601 C 0.0995(9) -0.0317(7) 0.0984(6) 0.029(3) Uani 1 d .
H60A H 0.0381(9) -0.0051(7) 0.0919(6) 0.035 Uiso 1 calc R
C602 C 0.1007(9) -0.1262(7) 0.0976(6) 0.032(3) Uani 1 d .
H60B H 0.0503(9) -0.1382(7) 0.1351(6) 0.038 Uiso 1 calc R
H60C H 0.1601(9) -0.1570(7) 0.1035(6) 0.038 Uiso 1 calc R
C603 C 0.0878(11) -0.1551(8) 0.0297(7) 0.054(4) Uani 1 d .
H60D H 0.0960(11) -0.2157(8) 0.0282(7) 0.065 Uiso 1 calc R
H60E H 0.0240(11) -0.1314(8) 0.0279(7) 0.065 Uiso 1 calc R
C604 C 0.1549(10) -0.1295(7) -0.0300(7) 0.043(4) Uani 1 d .
H60F H 0.1383(10) -0.1425(7) -0.0707(7) 0.051 Uiso 1 calc R
H60G H 0.2177(10) -0.1618(7) -0.0331(7) 0.051 Uiso 1 calc R
C605 C 0.1559(8) -0.0367(6) -0.0270(5) 0.023(3) Uani 1 d .
H60H H 0.2061(8) -0.0247(6) -0.0646(5) 0.028 Uiso 1 calc R
H60I H 0.0967(8) -0.0046(6) -0.0323(5) 0.028 Uiso 1 calc R
C606 C 0.1699(9) -0.0087(7) 0.0383(5) 0.035(3) Uani 1 d .
H60J H 0.2329(9) -0.0346(7) 0.0407(5) 0.043 Uiso 1 calc R
H60K H 0.1645(9) 0.0517(7) 0.0391(5) 0.043 Uiso 1 calc R
C607 C 0.1673(8) -0.0720(6) 0.2215(6) 0.023(3) Uani 1 d .
H60L H 0.1431(8) -0.1226(6) 0.2171(6) 0.027 Uiso 1 calc R
C608 C 0.2715(8) -0.0900(7) 0.1826(7) 0.036(3) Uani 1 d .
H60M H 0.2958(8) -0.0391(7) 0.1823(7) 0.043 Uiso 1 calc R
H60N H 0.2781(8) -0.1062(7) 0.1360(7) 0.043 Uiso 1 calc R
C609 C 0.3310(10) -0.1607(8) 0.2140(7) 0.049(4) Uani 1 d .
H60O H 0.3123(10) -0.2135(8) 0.2096(7) 0.059 Uiso 1 calc R
H60P H 0.3973(10) -0.1671(8) 0.1899(7) 0.059 Uiso 1 calc R
C610 C 0.3163(11) -0.1388(9) 0.2881(8) 0.059(5) Uani 1 d .
H61A H 0.3516(11) -0.1843(9) 0.3079(8) 0.071 Uiso 1 calc R
H61B H 0.3406(11) -0.0888(9) 0.2918(8) 0.071 Uiso 1 calc R
C611 C 0.2139(10) -0.1237(8) 0.3274(7) 0.048(4) Uani 1 d .
H61C H 0.2078(10) -0.1083(8) 0.3741(7) 0.057 Uiso 1 calc R
H61D H 0.1912(10) -0.1753(8) 0.3271(7) 0.057 Uiso 1 calc R
C612 C 0.1526(8) -0.0543(7) 0.2980(6) 0.029(3) Uani 1 d .
H61E H 0.1686(8) -0.0008(7) 0.3044(6) 0.035 Uiso 1 calc R
H61F H 0.0867(8) -0.0507(7) 0.3220(6) 0.035 Uiso 1 calc R
C613 C -0.0232(8) 0.0230(7) 0.2366(6) 0.027(3) Uani 1 d .
H61G H -0.0241(8) 0.0487(7) 0.2797(6) 0.033 Uiso 1 calc R
C614 C -0.0948(8) 0.0854(7) 0.2103(7) 0.037(3) Uani 1 d .
H61H H -0.0718(8) 0.1368(7) 0.1990(7) 0.044 Uiso 1 calc R
H61I H -0.1023(8) 0.0619(7) 0.1694(7) 0.044 Uiso 1 calc R
C615 C -0.1898(9) 0.1050(8) 0.2638(7) 0.048(4) Uani 1 d .
H61J H -0.1834(9) 0.1352(8) 0.3021(7) 0.057 Uiso 1 calc R
H61K H -0.2351(9) 0.1414(8) 0.2447(7) 0.057 Uiso 1 calc R
C616 C -0.2270(8) 0.0281(8) 0.2885(8) 0.051(4) Uani 1 d .
H61L H -0.2441(8) 0.0029(8) 0.2523(8) 0.062 Uiso 1 calc R
H61M H -0.2834(8) 0.0438(8) 0.3260(8) 0.062 Uiso 1 calc R
C617 C -0.1545(10) -0.0352(8) 0.3115(8) 0.057(5) Uani 1 d .
H61N H -0.1784(10) -0.0861(8) 0.3233(8) 0.068 Uiso 1 calc R
H61O H -0.1444(10) -0.0129(8) 0.3518(8) 0.068 Uiso 1 calc R
C618 C -0.0605(9) -0.0567(7) 0.2565(7) 0.038(3) Uani 1 d .
H61P H -0.0152(9) -0.0962(7) 0.2734(7) 0.046 Uiso 1 calc R
H61Q H -0.0692(9) -0.0826(7) 0.2171(7) 0.046 Uiso 1 calc R
C1S C 0.6373(18) -0.2190(16) 0.3800(14) 0.150(10) Uiso 1 d .
H1SA H 0.6663(18) -0.2366(16) 0.4140(14) 0.180 Uiso 1 calc R
C2S C 0.6257(13) -0.1382(12) 0.3597(10) 0.093(6) Uiso 1 d .
H2SA H 0.6431(13) -0.0992(12) 0.3838(10) 0.112 Uiso 1 calc R
C3S C 0.5928(12) -0.1120(11) 0.3100(9) 0.077(5) Uiso 1 d .
H3SA H 0.5920(12) -0.0571(11) 0.2966(9) 0.093 Uiso 1 calc R
C4S C 0.5594(12) -0.1646(11) 0.2775(9) 0.074(5) Uiso 1 d .
H4SA H 0.5313(12) -0.1435(11) 0.2438(9) 0.089 Uiso 1 calc R
C5S C 0.5648(12) -0.2468(11) 0.2913(10) 0.080(6) Uiso 1 d .
H5SA H 0.5451(12) -0.2831(11) 0.2664(10) 0.097 Uiso 1 calc R
C6S C 0.6024(15) -0.2739(14) 0.3460(11) 0.111(7) Uiso 1 d .
H6SA H 0.6040(15) -0.3289(14) 0.3596(11) 0.133 Uiso 1 calc R
C7S C -0.4393(17) 0.2362(16) 0.4153(13) 0.135(9) Uiso 1 d .
H7SA H -0.4295(17) 0.1915(16) 0.3847(13) 0.162 Uiso 1 calc R
C8S C -0.3986(15) 0.2241(14) 0.4676(12) 0.109(7) Uiso 1 d .
H8SA H -0.3670(15) 0.1713(14) 0.4759(12) 0.130 Uiso 1 calc R
C9S C -0.4065(17) 0.2936(16) 0.5077(13) 0.132(9) Uiso 1 d .
H9SA H -0.3712(17) 0.2893(16) 0.5389(13) 0.159 Uiso 1 calc R
C10S C -0.4672(19) 0.3728(18) 0.5030(15) 0.170(11) Uiso 1 d .
H10A H -0.4778(19) 0.4193(18) 0.5319(15) 0.203 Uiso 1 calc R
C11S C -0.5085(15) 0.3708(14) 0.4491(11) 0.101(7) Uiso 1 d .
H11C H -0.5513(15) 0.4185(14) 0.4435(11) 0.121 Uiso 1 calc R
C12S C -0.4909(16) 0.3069(15) 0.4064(12) 0.114(8) Uiso 1 d .
H12D H -0.5158(16) 0.3125(15) 0.3693(12) 0.137 Uiso 1 calc R

loop_
_atom_type_symbol
_atom_type_description
_atom_type_scat_dispersion_real
_atom_type_scat_dispersion_imag
_atom_type_scat_source
C C 0.0033 0.0016 'International Tables Vol C Tables 4.2.6.8 and 6.1.1.4'
H H 0.0000 0.0000 'International Tables Vol C Tables 4.2.6.8 and 6.1.1.4'
P P 0.1023 0.0942 'International Tables Vol C Tables 4.2.6.8 and 6.1.1.4'
S S 0.1246 0.1234 'International Tables Vol C Tables 4.2.6.8 and 6.1.1.4'
W W -0.8490 6.8722 'International Tables Vol C Tables 4.2.6.8 and 6.1.1.4'

loop_
_geom_angle_atom_site_label_1
_geom_angle_atom_site_label_2
_geom_angle_atom_site_label_3
_geom_angle
S9 W1 S8 172.27(10)
S9 W1 S14 90.17(10)
S8 W1 S14 88.70(10)
S9 W1 S11 89.95(10)
S8 W1 S11 90.14(10)
S14 W1 S11 172.27(10)
S9 W1 P1 94.81(10)
S8 W1 P1 92.84(10)
S14 W1 P1 90.36(10)
S11 W1 P1 97.33(10)
S9 W1 W3 117.08(8)
S8 W1 W3 57.01(7)
S14 W1 W3 116.65(7)
S11 W1 W3 56.72(7)
P1 W1 W3 136.43(8)
S9 W1 W2 56.89(7)
S8 W1 W2 116.47(7)
S14 W1 W2 57.28(7)
S11 W1 W2 116.81(8)
P1 W1 W2 133.28(8)
W3 W1 W2 90.12(2)
S9 W1 W5 56.95(7)
S8 W1 W5 117.13(7)
S14 W1 W5 117.41(8)
S11 W1 W5 56.68(7)
P1 W1 W5 137.88(7)
W3 W1 W5 60.19(2)
W2 W1 W5 60.19(2)
S9 W1 W6 116.76(7)
S8 W1 W6 56.60(7)
S14 W1 W6 56.52(7)
S11 W1 W6 116.82(7)
P1 W1 W6 131.80(7)
W3 W1 W6 60.16(2)
W2 W1 W6 59.91(2)
W5 W1 W6 90.27(2)
S12 W2 S13 88.90(10)
S12 W2 S9 172.76(11)
S13 W2 S9 90.46(10)
S12 W2 S14 89.88(10)
S13 W2 S14 172.36(11)
S9 W2 S14 89.80(10)
S12 W2 P2 96.94(12)
S13 W2 P2 92.05(12)
S9 W2 P2 90.30(12)
S14 W2 P2 95.58(11)
S12 W2 W1 117.33(7)
S13 W2 W1 117.52(8)
S9 W2 W1 56.87(8)
S14 W2 W1 56.73(7)
P2 W2 W1 133.42(10)
S12 W2 W6 56.85(7)
S13 W2 W6 116.81(7)
S9 W2 W6 117.38(8)
S14 W2 W6 56.60(7)
P2 W2 W6 138.03(9)
W1 W2 W6 60.54(2)
S12 W2 W5 117.04(7)
S13 W2 W5 57.34(7)
S9 W2 W5 56.97(7)
S14 W2 W5 116.91(7)
P2 W2 W5 131.28(9)
W1 W2 W5 60.24(2)
W6 W2 W5 90.66(2)
S12 W2 W4 57.06(7)
S13 W2 W4 56.76(7)
S9 W2 W4 116.91(8)
S14 W2 W4 116.58(7)
P2 W2 W4 136.29(10)
W1 W2 W4 90.07(2)
W6 W2 W4 60.06(2)
W5 W2 W4 60.00(2)
S7 W3 S11 173.16(11)
S7 W3 S8 89.83(10)
S11 W3 S8 90.57(10)
S7 W3 S10 89.57(10)
S11 W3 S10 89.12(10)
S8 W3 S10 172.35(11)
S7 W3 P3 90.23(10)
S11 W3 P3 96.60(10)
S8 W3 P3 89.21(11)
S10 W3 P3 98.41(11)
S7 W3 W1 117.49(7)
S11 W3 W1 57.49(7)
S8 W3 W1 56.90(7)
S10 W3 W1 116.97(7)
P3 W3 W1 133.51(8)
S7 W3 W4 56.86(7)
S11 W3 W4 117.12(7)
S8 W3 W4 116.77(7)
S10 W3 W4 56.93(7)
P3 W3 W4 135.49(8)
W1 W3 W4 90.45(2)
S7 W3 W5 117.03(7)
S11 W3 W5 56.94(7)
S8 W3 W5 117.15(7)
S10 W3 W5 56.70(7)
P3 W3 W5 140.37(7)
W1 W3 W5 60.31(2)
W4 W3 W5 60.20(2)
S7 W3 W6 57.06(7)
S11 W3 W6 117.91(8)
S8 W3 W6 56.69(7)
S10 W3 W6 117.02(7)
P3 W3 W6 129.10(7)
W1 W3 W6 60.48(2)
W4 W3 W6 60.13(2)
W5 W3 W6 90.52(2)
S7 W4 S13 171.73(10)
S7 W4 S10 89.28(10)
S13 W4 S10 90.70(10)
S7 W4 S12 90.74(10)
S13 W4 S12 88.04(10)
S10 W4 S12 171.35(10)
S7 W4 P4 90.87(10)
S13 W4 P4 97.40(10)
S10 W4 P4 91.19(10)
S12 W4 P4 97.46(10)
S7 W4 W3 56.48(7)
S13 W4 W3 117.06(7)
S10 W4 W3 56.85(7)
S12 W4 W3 116.44(7)
P4 W4 W3 130.89(7)
S7 W4 W6 56.94(7)
S13 W4 W6 116.04(7)
S10 W4 W6 116.91(8)
S12 W4 W6 56.46(7)
P4 W4 W6 134.39(7)
W3 W4 W6 60.10(2)
S7 W4 W5 116.47(7)
S13 W4 W5 57.17(7)
S10 W4 W5 56.60(7)
S12 W4 W5 116.00(7)
P4 W4 W5 134.90(7)
W3 W4 W5 60.01(2)
W6 W4 W5 90.39(2)
S7 W4 W2 116.55(7)
S13 W4 W2 56.33(7)
S10 W4 W2 116.41(7)
S12 W4 W2 56.14(7)
P4 W4 W2 139.75(7)
W3 W4 W2 89.36(2)
W6 W4 W2 59.72(2)
W5 W4 W2 59.89(2)
S10 W5 S11 88.98(10)
S10 W5 S9 171.51(10)
S11 W5 S9 89.91(10)
S10 W5 S13 90.38(10)
S11 W5 S13 171.18(10)
S9 W5 S13 89.44(10)
S10 W5 P5 93.74(10)
S11 W5 P5 90.82(10)
S9 W5 P5 94.68(9)
S13 W5 P5 98.00(10)
S10 W5 W3 56.83(7)
S11 W5 W3 56.58(7)
S9 W5 W3 115.93(8)
S13 W5 W3 116.14(7)
P5 W5 W3 132.85(7)
S10 W5 W2 116.83(7)
S11 W5 W2 116.58(8)
S9 W5 W2 56.52(7)
S13 W5 W2 56.22(7)
P5 W5 W2 137.70(7)
W3 W5 W2 89.36(2)
S10 W5 W1 116.29(7)
S11 W5 W1 57.08(7)
S9 W5 W1 56.49(7)
S13 W5 W1 115.72(7)
P5 W5 W1 133.13(7)
W3 W5 W1 59.50(2)
W2 W5 W1 59.56(2)
S10 W5 W4 56.81(7)
S11 W5 W4 116.34(7)
S9 W5 W4 116.57(7)
S13 W5 W4 56.48(7)
P5 W5 W4 137.01(7)
W3 W5 W4 59.79(2)
W2 W5 W4 60.11(2)
W1 W5 W4 89.74(2)
S12 W6 S14 89.99(10)
S12 W6 S8 171.30(10)
S14 W6 S8 88.62(10)
S12 W6 S7 90.81(10)
S14 W6 S7 171.20(10)
S8 W6 S7 89.27(10)
S12 W6 P6 89.76(9)
S14 W6 P6 92.43(10)
S8 W6 P6 98.88(9)
S7 W6 P6 96.33(9)
S12 W6 W2 56.48(7)
S14 W6 W2 57.14(7)
S8 W6 W2 115.99(7)
S7 W6 W2 116.58(7)
P6 W6 W2 130.78(7)
S12 W6 W3 116.66(7)
S14 W6 W3 115.85(7)
S8 W6 W3 56.67(7)
S7 W6 W3 56.23(7)
P6 W6 W3 139.72(7)
W2 W6 W3 89.45(2)
S12 W6 W4 57.01(7)
S14 W6 W4 117.27(8)
S8 W6 W4 116.39(7)
S7 W6 W4 56.48(7)
P6 W6 W4 132.85(7)
W2 W6 W4 60.22(2)
W3 W6 W4 59.77(2)
S12 W6 W1 115.98(7)
S14 W6 W1 56.51(7)
S8 W6 W1 56.47(7)
S7 W6 W1 115.54(7)
P6 W6 W1 137.24(7)
W2 W6 W1 59.55(2)
W3 W6 W1 59.36(2)
W4 W6 W1 89.59(2)
W3 S7 W4 66.66(7)
W3 S7 W6 66.71(7)
W4 S7 W6 66.58(7)
W1 S8 W3 66.09(8)
W1 S8 W6 66.93(8)
W3 S8 W6 66.64(8)
W1 S9 W2 66.23(7)
W1 S9 W5 66.56(8)
W2 S9 W5 66.51(7)
W5 S10 W3 66.48(8)
W5 S10 W4 66.59(8)
W3 S10 W4 66.22(8)
W3 S11 W5 66.48(7)
W3 S11 W1 65.79(7)
W5 S11 W1 66.24(8)
W2 S12 W6 66.67(7)
W2 S12 W4 66.80(7)
W6 S12 W4 66.53(7)
W2 S13 W4 66.91(8)
W2 S13 W5 66.44(8)
W4 S13 W5 66.35(8)
W1 S14 W6 66.98(8)
W1 S14 W2 66.00(8)
W6 S14 W2 66.26(8)
C13 P1 C15 105.5(6)
C13 P1 C11 103.9(6)
C15 P1 C11 102.4(6)
C13 P1 W1 116.1(4)
C15 P1 W1 111.8(4)
C11 P1 W1 115.7(5)
C25 P2 C21 110.0(9)
C25 P2 C23 101.4(10)
C21 P2 C23 95.1(8)
C25 P2 W2 121.9(6)
C21 P2 W2 110.5(5)
C23 P2 W2 114.5(6)
C35 P3 C33 103.4(6)
C35 P3 C31 100.6(6)
C33 P3 C31 104.5(6)
C35 P3 W3 111.8(4)
C33 P3 W3 117.1(4)
C31 P3 W3 117.4(4)
C401 P4 C407 105.5(6)
C401 P4 C413 106.6(7)
C407 P4 C413 101.0(5)
C401 P4 W4 115.1(4)
C407 P4 W4 115.9(4)
C413 P4 W4 111.5(4)
C507 P5 C501 103.6(5)
C507 P5 C513 105.1(5)
C501 P5 C513 103.5(5)
C507 P5 W5 117.4(4)
C501 P5 W5 111.1(3)
C513 P5 W5 114.8(4)
C607 P6 C613 103.0(5)
C607 P6 C601 105.2(5)
C613 P6 C601 104.1(5)
C607 P6 W6 114.6(4)
C613 P6 W6 111.5(4)
C601 P6 W6 117.1(3)
C12 C11 P1 117.1(11)
C14 C13 P1 114.2(8)
C16 C15 P1 117.6(9)
C22 C21 P2 117.2(13)
C24 C23 P2 107.7(12)
C26 C25 P2 109.4(17)
C32 C31 P3 112.4(9)
C34 C33 P3 114.3(9)
C36 C35 P3 118.2(9)
C406 C401 C402 116.8(13)
C406 C401 P4 121.1(10)
C402 C401 P4 118.2(9)
C403 C402 C401 114.9(12)
C404 C403 C402 119.6(16)
C403 C404 C405 117.5(14)
C404 C405 C406 116.8(12)
C401 C406 C405 120.1(13)
C408 C407 C412 110.1(10)
C408 C407 P4 111.9(8)
C412 C407 P4 111.0(7)
C409 C408 C407 112.5(11)
C408 C409 C410 111.4(10)
C411 C410 C409 112.4(12)
C410 C411 C412 110.8(12)
C411 C412 C407 112.7(10)
C418 C413 C414 108.3(10)
C418 C413 P4 114.4(8)
C414 C413 P4 119.8(9)
C415 C414 C413 110.1(11)
C416 C415 C414 113.6(12)
C415 C416 C417 111.5(11)
C416 C417 C418 108.2(12)
C413 C418 C417 111.6(12)
C502 C501 C506 105.5(9)
C502 C501 P5 113.1(9)
C506 C501 P5 121.3(8)
C503 C502 C501 111.3(11)
C504 C503 C502 110.9(11)
C503 C504 C505 112.6(12)
C504 C505 C506 110.1(12)
C505 C506 C501 109.8(10)
C508 C507 C512 110.0(10)
C508 C507 P5 112.6(8)
C512 C507 P5 111.7(8)
C507 C508 C509 111.3(11)
C508 C509 C510 114.2(11)
C509 C510 C511 108.4(12)
C510 C511 C512 110.8(11)
C507 C512 C511 109.8(10)
C518 C513 C514 110.3(9)
C518 C513 P5 115.6(8)
C514 C513 P5 114.7(9)
C513 C514 C515 110.7(10)
C516 C515 C514 111.4(11)
C515 C516 C517 110.2(9)
C518 C517 C516 112.1(10)
C513 C518 C517 110.2(10)
C606 C601 C602 111.7(10)
C606 C601 P6 114.9(8)
C602 C601 P6 114.6(8)
C601 C602 C603 110.4(10)
C604 C603 C602 112.7(11)
C603 C604 C605 112.5(11)
C606 C605 C604 112.9(9)
C601 C606 C605 111.6(10)
C608 C607 C612 111.6(10)
C608 C607 P6 110.7(7)
C612 C607 P6 112.1(8)
C607 C608 C609 112.6(10)
C610 C609 C608 109.6(11)
C611 C610 C609 112.1(12)
C610 C611 C612 112.5(10)
C611 C612 C607 110.9(10)
C618 C613 C614 109.7(10)
C618 C613 P6 119.1(8)
C614 C613 P6 112.9(7)
C615 C614 C613 110.5(10)
C616 C615 C614 113.2(11)
C615 C616 C617 111.1(11)
C616 C617 C618 112.0(11)
C613 C618 C617 109.6(10)
C2S C1S C6S 115.3(25)
C3S C2S C1S 125.0(24)
C2S C3S C4S 119.4(19)
C3S C4S C5S 123.1(19)
C4S C5S C6S 115.9(20)
C1S C6S C5S 120.9(22)
C12S C7S C8S 122.8(27)
C7S C8S C9S 116.9(24)
C8S C9S C10S 122.5(26)
C11S C10S C9S 111.4(27)
C12S C11S C10S 124.8(25)
C7S C12S C11S 120.7(26)

loop_
_geom_bond_atom_site_label_1
_geom_bond_atom_site_label_2
_geom_bond_distance
W1 S9 2.442(3)
W1 S8 2.442(3)
W1 S14 2.442(3)
W1 S11 2.464(3)
W1 P1 2.534(3)
W1 W3 2.6653(7)
W1 W2 2.6688(7)
W1 W5 2.6872(7)
W1 W6 2.6955(6)
W2 S12 2.432(3)
W2 S13 2.436(3)
W2 S9 2.443(3)
W2 S14 2.458(3)
W2 P2 2.530(4)
W2 W6 2.6785(7)
W2 W5 2.6858(7)
W2 W4 2.6919(7)
W3 S7 2.432(3)
W3 S11 2.443(3)
W3 S8 2.446(3)
W3 S10 2.450(3)
W3 P3 2.532(3)
W3 W4 2.6778(7)
W3 W5 2.6839(7)
W3 W6 2.6869(7)
W4 S7 2.442(3)
W4 S13 2.448(3)
W4 S10 2.452(3)
W4 S12 2.458(3)
W4 P4 2.595(3)
W4 W6 2.6878(7)
W4 W5 2.6891(6)
W5 S10 2.446(3)
W5 S11 2.453(3)
W5 S9 2.455(3)
W5 S13 2.467(3)
W5 P5 2.598(3)
W6 S12 2.442(3)
W6 S14 2.443(3)
W6 S8 2.446(3)
W6 S7 2.455(3)
W6 P6 2.615(3)
P1 C13 1.839(12)
P1 C15 1.840(12)
P1 C11 1.844(13)
P2 C25 1.71(2)
P2 C21 1.91(2)
P2 C23 1.92(2)
P3 C35 1.825(11)
P3 C33 1.829(11)
P3 C31 1.844(13)
P4 C401 1.856(13)
P4 C407 1.857(11)
P4 C413 1.865(12)
P5 C507 1.862(12)
P5 C501 1.862(12)
P5 C513 1.893(11)
P6 C607 1.852(10)
P6 C613 1.862(11)
P6 C601 1.903(12)
C11 C12 1.43(2)
C13 C14 1.51(2)
C15 C16 1.51(2)
C21 C22 1.47(2)
C23 C24 1.53(2)
C25 C26 1.55(3)
C31 C32 1.50(2)
C33 C34 1.49(2)
C35 C36 1.51(2)
C401 C406 1.39(2)
C401 C402 1.50(2)
C402 C403 1.50(2)
C403 C404 1.37(2)
C404 C405 1.47(2)
C405 C406 1.47(2)
C407 C408 1.52(2)
C407 C412 1.543(15)
C408 C409 1.51(2)
C409 C410 1.53(2)
C410 C411 1.50(2)
C411 C412 1.53(2)
C413 C418 1.52(2)
C413 C414 1.551(15)
C414 C415 1.51(2)
C415 C416 1.50(2)
C416 C417 1.55(2)
C417 C418 1.56(2)
C501 C502 1.54(2)
C501 C506 1.569(14)
C502 C503 1.52(2)
C503 C504 1.51(2)
C504 C505 1.52(2)
C505 C506 1.52(2)
C507 C508 1.49(2)
C507 C512 1.53(2)
C508 C509 1.51(2)
C509 C510 1.52(2)
C510 C511 1.52(2)
C511 C512 1.54(2)
C513 C518 1.49(2)
C513 C514 1.520(14)
C514 C515 1.52(2)
C515 C516 1.51(2)
C516 C517 1.531(14)
C517 C518 1.525(14)
C601 C606 1.488(14)
C601 C602 1.535(14)
C602 C603 1.55(2)
C603 C604 1.47(2)
C604 C605 1.516(14)
C605 C606 1.502(15)
C607 C608 1.526(15)
C607 C612 1.55(2)
C608 C609 1.55(2)
C609 C610 1.51(2)
C610 C611 1.50(2)
C611 C612 1.53(2)
C613 C618 1.521(14)
C613 C614 1.528(15)
C614 C615 1.52(2)
C615 C616 1.50(2)
C616 C617 1.51(2)
C617 C618 1.53(2)
C1S C2S 1.36(3)
C1S C6S 1.40(3)
C2S C3S 1.28(2)
C3S C4S 1.34(2)
C4S C5S 1.35(2)
C5S C6S 1.41(2)
C7S C12S 1.29(3)
C7S C8S 1.37(3)
C8S C9S 1.38(3)
C9S C10S 1.44(3)
C10S C11S 1.41(3)
C11S C12S 1.31(3)
